data_7009518
loop_
_publ_author_name
'Rheingold, Arnold L.'
'Incarvito, Christopher D.'
'Trofimenko, Swiatoslaw'

_publ_section_title
;
 Hydrotris[3-(carboxypyrrolidido)pyrazol-1-yl]borate, the first proven
 N3O3-hexadentate homoscorpionate ligand
;
_journal_issue 8
_journal_name_full 'Journal of the Chemical Society, Dalton Transactions'
_journal_page_first 1233
_journal_paper_doi 10.1039/b001651i
_journal_year 2000
_chemical_formula_sum 'C50 H65 B2 Cl5 F6 N18 Nd O6 P'
_chemical_formula_weight 1502.28
_chemical_name_systematic
; 
 ? 
;
_space_group_IT_number 15
_symmetry_cell_setting monoclinic
_symmetry_space_group_name_Hall '-C 2yc'
_symmetry_space_group_name_H-M 'C 1 2/c 1'
_atom_sites_solution_hydrogens geom
_atom_sites_solution_primary direct
_atom_sites_solution_secondary difmap
_audit_creation_method SHELXL-97
_cell_angle_alpha 90.00
_cell_angle_beta 103.9329(7)
_cell_angle_gamma 90.00
_cell_formula_units_Z 8
_cell_length_a 26.0247(4)
_cell_length_b 19.8463(3)
_cell_length_c 26.3284(4)
_cell_measurement_temperature 173(2)
_cell_volume 13198.4(4)
_computing_cell_refinement 'Bruker SMART'
_computing_data_collection 'Bruker SMART'
_computing_data_reduction 'Bruker SHELXTL'
_computing_molecular_graphics 'Bruker SHELXTL'
_computing_publication_material 'Bruker SHELXTL'
_computing_structure_refinement 'SHELXL-97 (Sheldrick, 1997)'
_computing_structure_solution 'SHELXS-97 (Sheldrick, 1990)'
_diffrn_ambient_temperature 173(2)
_diffrn_measured_fraction_theta_full 0.977
_diffrn_measured_fraction_theta_max 0.977
_diffrn_measurement_device_type 'CCD area detector'
_diffrn_measurement_method 'phi and omega scans'
_diffrn_radiation_monochromator graphite
_diffrn_radiation_source 'fine-focus sealed tube'
_diffrn_radiation_type MoK\a
_diffrn_radiation_wavelength 0.71073
_diffrn_reflns_av_R_equivalents 0.0322
_diffrn_reflns_av_sigmaI/netI 0.0349
_diffrn_reflns_limit_h_max 30
_diffrn_reflns_limit_h_min -32
_diffrn_reflns_limit_k_max 23
_diffrn_reflns_limit_k_min -24
_diffrn_reflns_limit_l_max 22
_diffrn_reflns_limit_l_min -32
_diffrn_reflns_number 27637
_diffrn_reflns_theta_full 26.00
_diffrn_reflns_theta_max 26.00
_diffrn_reflns_theta_min 1.30
_exptl_absorpt_coefficient_mu 1.090
_exptl_absorpt_correction_T_max 0.6696
_exptl_absorpt_correction_T_min 0.6696
_exptl_absorpt_correction_type empirical
_exptl_absorpt_process_details SADABS
_exptl_crystal_colour purple
_exptl_crystal_density_diffrn 1.512
_exptl_crystal_density_method 'not measured'
_exptl_crystal_description block
_exptl_crystal_F_000 6104
_exptl_crystal_size_max 0.40
_exptl_crystal_size_mid 0.40
_exptl_crystal_size_min 0.40
_refine_diff_density_max 2.467
_refine_diff_density_min -1.213
_refine_diff_density_rms 0.173
_refine_ls_extinction_method none
_refine_ls_goodness_of_fit_ref 2.040
_refine_ls_hydrogen_treatment mixed
_refine_ls_matrix_type full
_refine_ls_number_parameters 842
_refine_ls_number_reflns 12673
_refine_ls_number_restraints 7
_refine_ls_restrained_S_all 2.045
_refine_ls_R_factor_all 0.1033
_refine_ls_R_factor_gt 0.0852
_refine_ls_shift/su_max 0.093
_refine_ls_shift/su_mean 0.007
_refine_ls_structure_factor_coef Fsqd
_refine_ls_weighting_details 'calc w=1/[\s^2^(Fo^2^)+(0.1000P)^2^+0.0000P] where P=(Fo^2^+2Fc^2^)/3'
_refine_ls_weighting_scheme calc
_refine_ls_wR_factor_gt 0.2425
_refine_ls_wR_factor_ref 0.2638
_reflns_number_gt 10448
_reflns_number_total 12673
_reflns_threshold_expression >2sigma(I)
_cod_data_source_file b001651i.txt
_cod_data_source_block trof87
_cod_depositor_comments
;
The following automatic conversions were performed:
'_symmetry_cell_setting' value 'Monoclinic' changed to 'monoclinic'
according to '/home/saulius/struct/CIF-dictionaries/cif_core.dic'
dictionary named 'cif_core.dic' version 2.4.1 from
2010-06-29.

'_exptl_absorpt_correction_type' value 'Empirical' changed to
'empirical' according to
'/home/saulius/struct/CIF-dictionaries/cif_core.dic' dictionary named
'cif_core.dic' version 2.4.1 from 2010-06-29.

Automatic conversion script
Id: cif_fix_enum 1527 2010-12-29 10:47:43Z saulius 
;
_cod_original_cell_volume 13198.4(5)
_cod_original_sg_symbol_H-M C2/c
_cod_database_code 7009518

loop_
_symmetry_equiv_pos_as_xyz
'x, y, z'
'-x, y, -z+1/2'
'x+1/2, y+1/2, z'
'-x+1/2, y+1/2, -z+1/2'
'-x, -y, -z'
'x, -y, z-1/2'
'-x+1/2, -y+1/2, -z'
'x+1/2, -y+1/2, z-1/2'

loop_
_atom_site_label
_atom_site_type_symbol
_atom_site_fract_x
_atom_site_fract_y
_atom_site_fract_z
_atom_site_U_iso_or_equiv
_atom_site_adp_type
_atom_site_occupancy
_atom_site_symmetry_multiplicity
_atom_site_calc_flag
_atom_site_refinement_flags
_atom_site_disorder_assembly
_atom_site_disorder_group
Nd1 Nd 0.826924(12) 0.638766(16) -0.132118(14) 0.03290(17) Uani 1 1 d . . .
P1 P 1.0000 0.93826(18) -0.2500 0.0746(11) Uani 1 2 d S . .
Cl1 Cl 0.9600(9) 1.0312(12) 0.0808(7) 0.575(6) Uani 1 1 d D . .
Cl2 Cl 1.0319(3) 1.0584(4) 0.0052(3) 0.206(3) Uani 1 1 d D . .
Cl3 Cl 0.8380(5) 0.4814(7) -0.3530(8) 0.387(9) Uani 1 1 d . . .
Cl4 Cl 0.9126(5) 0.5206(3) -0.2572(3) 0.324(7) Uani 1 1 d . . .
Cl5 Cl 0.9245(4) 0.5564(3) -0.3562(2) 0.210(3) Uani 1 1 d . . .
O1 O 0.83372(17) 0.5237(2) -0.17103(19) 0.0402(11) Uani 1 1 d . . .
O2 O 0.82232(19) 0.7619(3) -0.1608(2) 0.0485(13) Uani 1 1 d . . .
O3 O 0.9610(6) 0.6508(8) 0.1886(8) 0.206(9) Uani 1 1 d . . .
O4 O 0.8194(2) 0.7079(3) -0.0540(2) 0.0535(13) Uani 1 1 d . . .
O5 O 0.8210(2) 0.5462(3) -0.0637(2) 0.0466(12) Uani 1 1 d . . .
O6 O 0.87003(19) 0.6548(3) -0.2070(2) 0.0435(11) Uani 1 1 d . . .
N1 N 0.9180(2) 0.5707(3) -0.1008(2) 0.0350(12) Uani 1 1 d . . .
N2 N 0.9659(2) 0.5813(3) -0.0677(2) 0.0373(12) Uani 1 1 d . . .
N3 N 0.9135(2) 0.7200(3) -0.0996(2) 0.0390(13) Uani 1 1 d . . .
N4 N 0.9647(2) 0.7089(3) -0.0731(3) 0.0428(14) Uani 1 1 d . . .
N5 N 0.9825(3) 0.6947(5) 0.0484(4) 0.109(4) Uani 1 1 d . . .
N6 N 0.9607(3) 0.6505(4) 0.0113(3) 0.057(2) Uani 1 1 d . . .
N7 N 0.8654(2) 0.4187(3) -0.1714(3) 0.0505(16) Uani 1 1 d . . .
N8 N 0.8493(3) 0.8680(3) -0.1654(3) 0.0468(16) Uani 1 1 d . . .
N9 N 0.9817(4) 0.7539(4) 0.1556(5) 0.092(4) Uani 1 1 d . . .
N10 N 0.7371(2) 0.6983(3) -0.1320(3) 0.0434(14) Uani 1 1 d . . .
N11 N 0.6881(2) 0.6948(3) -0.1657(3) 0.0484(15) Uani 1 1 d . . .
N12 N 0.7389(2) 0.5637(3) -0.1430(3) 0.0417(14) Uani 1 1 d . . .
N13 N 0.6905(2) 0.5704(3) -0.1740(3) 0.0465(15) Uani 1 1 d . . .
N14 N 0.7658(2) 0.6493(3) -0.2252(2) 0.0392(13) Uani 1 1 d . . .
N15 N 0.7129(2) 0.6436(3) -0.2437(3) 0.0411(14) Uani 1 1 d . . .
N16 N 0.7977(3) 0.8096(3) -0.0277(3) 0.062(2) Uani 1 1 d . . .
N17 N 0.7992(3) 0.4394(4) -0.0509(4) 0.069(2) Uani 1 1 d . . .
N18 N 0.8696(3) 0.7014(3) -0.2845(3) 0.0530(16) Uani 1 1 d . . .
C1 C 0.9189(2) 0.5051(3) -0.1169(3) 0.0376(15) Uani 1 1 d . . .
C2 C 0.9667(3) 0.4752(4) -0.0927(3) 0.055(2) Uani 1 1 d . . .
H2A H 0.9772 0.4300 -0.0964 0.066 Uiso 1 1 calc R . .
C3 C 0.9953(3) 0.5245(4) -0.0627(3) 0.0489(19) Uani 1 1 d . . .
H3B H 1.0303 0.5197 -0.0416 0.059 Uiso 1 1 calc R . .
C4 C 0.8697(3) 0.4827(3) -0.1549(3) 0.0397(15) Uani 1 1 d . . .
C5 C 0.9065(4) 0.3647(4) -0.1595(5) 0.073(3) Uani 1 1 d . . .
H5B H 0.9151 0.3520 -0.1221 0.088 Uiso 1 1 calc R . .
H5C H 0.9392 0.3781 -0.1697 0.088 Uiso 1 1 calc R . .
C6 C 0.8774(5) 0.3082(6) -0.1942(9) 0.203(13) Uani 1 1 d . . .
H6A H 0.8951 0.2999 -0.2230 0.243 Uiso 1 1 calc R . .
H6B H 0.8799 0.2664 -0.1733 0.243 Uiso 1 1 calc R . .
C7 C 0.8252(5) 0.3224(6) -0.2152(7) 0.138(8) Uani 1 1 d . . .
H7A H 0.8027 0.2952 -0.1976 0.166 Uiso 1 1 calc R . .
H7B H 0.8158 0.3110 -0.2529 0.166 Uiso 1 1 calc R . .
C8 C 0.8155(3) 0.3973(4) -0.2080(4) 0.063(2) Uani 1 1 d . . .
H8A H 0.8097 0.4218 -0.2417 0.075 Uiso 1 1 calc R . .
H8B H 0.7847 0.4044 -0.1928 0.075 Uiso 1 1 calc R . .
C9 C 0.9116(3) 0.7818(3) -0.1193(3) 0.0377(15) Uani 1 1 d . . .
C10 C 0.9631(3) 0.8107(4) -0.1052(4) 0.056(2) Uani 1 1 d . . .
H10A H 0.9736 0.8543 -0.1138 0.067 Uiso 1 1 calc R . .
C11 C 0.9935(3) 0.7627(4) -0.0772(4) 0.058(2) Uani 1 1 d . . .
H11A H 1.0305 0.7667 -0.0623 0.069 Uiso 1 1 calc R . .
C12 C 0.8586(3) 0.8043(3) -0.1503(3) 0.0384(15) Uani 1 1 d . . .
C13 C 0.8863(4) 0.9254(4) -0.1557(5) 0.067(3) Uani 1 1 d . . .
H13A H 0.9159 0.9182 -0.1728 0.080 Uiso 1 1 calc R . .
H13B H 0.9010 0.9322 -0.1178 0.080 Uiso 1 1 calc R . .
C14 C 0.8527(5) 0.9850(5) -0.1797(6) 0.103(5) Uani 1 1 d . . .
H14A H 0.8499 1.0176 -0.1521 0.123 Uiso 1 1 calc R . .
H14B H 0.8692 1.0081 -0.2051 0.123 Uiso 1 1 calc R . .
C15 C 0.8033(5) 0.9619(6) -0.2046(9) 0.185(11) Uani 1 1 d . . .
H15A H 0.7972 0.9705 -0.2426 0.222 Uiso 1 1 calc R . .
H15B H 0.7763 0.9873 -0.1916 0.222 Uiso 1 1 calc R . .
C16 C 0.7966(3) 0.8880(4) -0.1959(4) 0.060(2) Uani 1 1 d . . .
H16A H 0.7693 0.8799 -0.1760 0.072 Uiso 1 1 calc R . .
H16B H 0.7867 0.8633 -0.2295 0.072 Uiso 1 1 calc R . .
C17 C 0.9550(7) 0.6812(13) 0.0889(6) 0.183(12) Uani 1 1 d D . .
C18 C 0.9209(6) 0.6383(10) 0.0750(4) 0.126(8) Uani 1 1 d . . .
H18A H 0.8970 0.6242 0.0951 0.152 Uiso 1 1 calc R . .
C19 C 0.9215(4) 0.6117(6) 0.0243(3) 0.067(3) Uani 1 1 d . . .
H19A H 0.9005 0.5768 0.0049 0.081 Uiso 1 1 calc R . .
C20 C 0.9639(6) 0.7030(14) 0.1462(7) 0.232(18) Uani 1 1 d D . .
C21 C 0.9933(5) 0.8107(6) 0.1152(5) 0.093(4) Uani 1 1 d . . .
H21A H 1.0229 0.7978 0.0996 0.112 Uiso 1 1 calc R . .
H21B H 0.9615 0.8212 0.0872 0.112 Uiso 1 1 calc R . .
C22 C 1.0083(11) 0.8684(8) 0.1550(7) 0.159(9) Uani 1 1 d . . .
H22A H 1.0445 0.8835 0.1546 0.191 Uiso 1 1 calc R . .
H22B H 0.9842 0.9066 0.1423 0.191 Uiso 1 1 calc R . .
C23 C 1.0074(14) 0.8556(8) 0.2094(12) 0.24(2) Uani 1 1 d . . .
H23A H 1.0409 0.8695 0.2337 0.285 Uiso 1 1 calc R . .
H23B H 0.9774 0.8789 0.2189 0.285 Uiso 1 1 calc R . .
C24 C 1.0008(7) 0.7833(8) 0.2091(6) 0.132(6) Uani 1 1 d . . .
H24A H 0.9753 0.7718 0.2302 0.159 Uiso 1 1 calc R . .
H24B H 1.0352 0.7624 0.2261 0.159 Uiso 1 1 calc R . .
C25 C 0.7366(3) 0.7485(3) -0.0981(3) 0.050(2) Uani 1 1 d . . .
C26 C 0.6859(4) 0.7801(4) -0.1102(5) 0.071(3) Uani 1 1 d . . .
H26A H 0.6743 0.8175 -0.0934 0.085 Uiso 1 1 calc R . .
C27 C 0.6577(4) 0.7432(5) -0.1522(5) 0.070(3) Uani 1 1 d . . .
H27A H 0.6217 0.7509 -0.1693 0.085 Uiso 1 1 calc R . .
C28 C 0.7865(3) 0.7551(4) -0.0588(3) 0.0480(18) Uani 1 1 d . . .
C29 C 0.8510(5) 0.8153(5) 0.0099(4) 0.078(3) Uani 1 1 d . . .
H29A H 0.8797 0.8180 -0.0088 0.093 Uiso 1 1 calc R . .
H29B H 0.8577 0.7766 0.0344 0.093 Uiso 1 1 calc R . .
C30 C 0.8460(8) 0.8809(7) 0.0386(6) 0.127(6) Uani 1 1 d . . .
H30A H 0.8804 0.9046 0.0486 0.152 Uiso 1 1 calc R . .
H30B H 0.8331 0.8723 0.0704 0.152 Uiso 1 1 calc R . .
C31 C 0.8058(7) 0.9218(7) -0.0013(7) 0.127(6) Uani 1 1 d . . .
H31A H 0.8230 0.9445 -0.0263 0.152 Uiso 1 1 calc R . .
H31B H 0.7888 0.9563 0.0164 0.152 Uiso 1 1 calc R . .
C32 C 0.7649(6) 0.8701(4) -0.0294(5) 0.089(4) Uani 1 1 d . . .
H32A H 0.7367 0.8630 -0.0105 0.107 Uiso 1 1 calc R . .
H32B H 0.7487 0.8839 -0.0658 0.107 Uiso 1 1 calc R . .
C33 C 0.7387(3) 0.5082(3) -0.1144(3) 0.0406(15) Uani 1 1 d . . .
C34 C 0.6883(3) 0.4775(4) -0.1285(3) 0.0517(19) Uani 1 1 d . . .
H34A H 0.6777 0.4366 -0.1154 0.062 Uiso 1 1 calc R . .
C35 C 0.6585(3) 0.5189(4) -0.1648(3) 0.0512(19) Uani 1 1 d . . .
H35A H 0.6220 0.5134 -0.1810 0.061 Uiso 1 1 calc R . .
C36 C 0.7894(3) 0.4976(4) -0.0739(3) 0.0481(18) Uani 1 1 d . . .
C37 C 0.7671(5) 0.3783(6) -0.0579(8) 0.131(7) Uani 1 1 d . . .
H37A H 0.7558 0.3659 -0.0954 0.158 Uiso 1 1 calc R . .
H37B H 0.7353 0.3843 -0.0440 0.158 Uiso 1 1 calc R . .
C38 C 0.8023(8) 0.3271(11) -0.0283(17) 0.35(3) Uani 1 1 d . . .
H38A H 0.7818 0.2956 -0.0116 0.420 Uiso 1 1 calc R . .
H38B H 0.8190 0.3010 -0.0520 0.420 Uiso 1 1 calc R . .
C39 C 0.8429(6) 0.3605(7) 0.0117(8) 0.130(7) Uani 1 1 d . . .
H39A H 0.8768 0.3356 0.0177 0.156 Uiso 1 1 calc R . .
H39B H 0.8320 0.3631 0.0451 0.156 Uiso 1 1 calc R . .
C40 C 0.8487(4) 0.4292(6) -0.0089(5) 0.091(4) Uani 1 1 d . . .
H40A H 0.8804 0.4319 -0.0233 0.110 Uiso 1 1 calc R . .
H40B H 0.8517 0.4635 0.0190 0.110 Uiso 1 1 calc R . .
C41 C 0.7866(3) 0.6612(4) -0.2661(3) 0.0430(16) Uani 1 1 d . . .
C42 C 0.7463(3) 0.6611(4) -0.3131(3) 0.053(2) Uani 1 1 d . . .
H42A H 0.7499 0.6667 -0.3479 0.063 Uiso 1 1 calc R . .
C43 C 0.7013(3) 0.6511(4) -0.2966(4) 0.050(2) Uani 1 1 d . . .
H43A H 0.6667 0.6496 -0.3189 0.059 Uiso 1 1 calc R . .
C44 C 0.8451(3) 0.6722(4) -0.2514(3) 0.0417(16) Uani 1 1 d . . .
C45 C 0.8440(4) 0.7308(6) -0.3368(4) 0.073(3) Uani 1 1 d . . .
H45A H 0.8109 0.7550 -0.3362 0.088 Uiso 1 1 calc R . .
H45B H 0.8365 0.6959 -0.3645 0.088 Uiso 1 1 calc R . .
C46 C 0.8893(5) 0.7811(7) -0.3442(5) 0.098(4) Uani 1 1 d . . .
H46A H 0.8875 0.7891 -0.3817 0.118 Uiso 1 1 calc R . .
H46B H 0.8871 0.8247 -0.3267 0.118 Uiso 1 1 calc R . .
C47 C 0.9394(4) 0.7424(7) -0.3178(4) 0.084(3) Uani 1 1 d . . .
H47A H 0.9463 0.7054 -0.3405 0.101 Uiso 1 1 calc R . .
H47B H 0.9705 0.7728 -0.3096 0.101 Uiso 1 1 calc R . .
C48 C 0.9273(3) 0.7149(5) -0.2680(4) 0.065(2) Uani 1 1 d . . .
H48A H 0.9475 0.6731 -0.2563 0.078 Uiso 1 1 calc R . .
H48B H 0.9356 0.7485 -0.2394 0.078 Uiso 1 1 calc R . .
C49 C 0.984(2) 1.011(2) 0.0262(16) 0.56(2) Uani 1 1 d D . .
H49A H 0.9521 1.0248 0.0010 0.671 Uiso 1 1 d R . .
H49B H 0.9887 0.9641 0.0208 0.671 Uiso 1 1 d R . .
C50 C 0.9072(10) 0.4993(9) -0.3194(8) 0.160(8) Uani 1 1 d . . .
H50A H 0.9288 0.4579 -0.3204 0.192 Uiso 1 1 calc R . .
F1 F 1.0244(4) 0.9373(6) -0.1892(4) 0.159(4) Uani 1 1 d . . .
F2 F 0.9617(5) 0.8799(5) -0.2397(6) 0.199(7) Uani 1 1 d . . .
F3 F 0.9589(2) 0.9935(3) -0.2443(3) 0.104(2) Uani 1 1 d . . .
B1 B 0.9830(3) 0.6475(4) -0.0385(4) 0.046(2) Uani 1 1 d . . .
B2 B 0.6767(3) 0.6369(4) -0.2062(4) 0.048(2) Uani 1 1 d . . .
P2 P 0.8446(4) 1.1283(7) -0.0258(4) 0.166(6) Uani 0.50 1 d P . .
F5 F 0.7873(9) 1.1209(15) -0.0494(7) 0.224(16) Uani 0.50 1 d PD . .
F4 F 0.8354(11) 1.0671(12) 0.0184(8) 0.46(5) Uani 0.50 1 d PD . .
F9 F 0.8406(12) 1.1855(9) 0.0139(6) 0.189(11) Uani 0.50 1 d P . .
F8 F 0.9039(6) 1.1265(12) 0.0149(10) 0.53(5) Uani 0.50 1 d PD . .
F7 F 0.8813(18) 1.1742(14) -0.0631(12) 0.32(3) Uani 0.50 1 d PD . .
F6 F 0.8553(13) 1.0666(11) -0.0613(7) 0.30(2) Uani 0.50 1 d PD . .
H1 H 1.022(3) 0.668(4) -0.029(3) 0.038(18) Uiso 1 1 d . . .
H2 H 0.630(4) 0.692(6) -0.221(5) 0.10(4) Uiso 1 1 d . . .

loop_
_atom_site_aniso_label
_atom_site_aniso_U_11
_atom_site_aniso_U_22
_atom_site_aniso_U_33
_atom_site_aniso_U_23
_atom_site_aniso_U_13
_atom_site_aniso_U_12
Nd1 0.0243(2) 0.0290(2) 0.0424(3) -0.00317(14) 0.00201(15) 0.00062(12)
P1 0.069(2) 0.0483(18) 0.111(3) 0.000 0.031(2) 0.000
Cl1 0.69(2) 0.75(2) 0.343(18) -0.181(19) 0.249(19) -0.528
Cl2 0.177(5) 0.256(8) 0.176(6) -0.052(6) 0.026(5) -0.022(5)
Cl3 0.281(13) 0.355(16) 0.57(3) 0.123(17) 0.192(14) 0.031(11)
Cl4 0.74(2) 0.124(4) 0.222(7) -0.028(4) 0.333(11) -0.049(8)
Cl5 0.381(10) 0.155(5) 0.135(4) 0.008(3) 0.141(6) 0.012(5)
O1 0.027(2) 0.038(2) 0.048(3) -0.007(2) -0.004(2) 0.0084(19)
O2 0.037(3) 0.041(3) 0.061(3) 0.005(2) -0.001(2) -0.004(2)
O3 0.167(12) 0.191(13) 0.30(2) -0.182(14) 0.130(13) -0.116(10)
O4 0.055(3) 0.049(3) 0.058(3) -0.012(3) 0.015(3) -0.010(3)
O5 0.043(3) 0.046(3) 0.049(3) 0.003(2) 0.008(2) -0.003(2)
O6 0.029(2) 0.049(3) 0.050(3) -0.005(2) 0.005(2) 0.000(2)
N1 0.026(3) 0.041(3) 0.037(3) -0.002(2) 0.006(2) 0.000(2)
N2 0.031(3) 0.042(3) 0.035(3) -0.005(2) 0.000(2) 0.009(2)
N3 0.028(3) 0.044(3) 0.041(3) -0.003(3) 0.001(2) 0.000(2)
N4 0.030(3) 0.038(3) 0.054(4) -0.006(3) -0.002(3) -0.003(2)
N5 0.067(5) 0.135(8) 0.097(7) -0.080(6) -0.039(5) 0.058(5)
N6 0.048(4) 0.071(5) 0.040(4) -0.017(3) -0.010(3) 0.028(3)
N7 0.039(3) 0.038(3) 0.064(4) -0.009(3) -0.009(3) 0.000(3)
N8 0.043(4) 0.032(3) 0.060(4) 0.003(3) 0.003(3) -0.007(2)
N9 0.065(6) 0.039(4) 0.156(10) -0.019(5) -0.002(6) 0.011(4)
N10 0.033(3) 0.033(3) 0.066(4) -0.002(3) 0.015(3) 0.001(2)
N11 0.032(3) 0.043(3) 0.072(4) -0.001(3) 0.015(3) 0.011(3)
N12 0.022(3) 0.029(3) 0.070(4) -0.001(3) 0.004(3) 0.003(2)
N13 0.030(3) 0.040(3) 0.066(4) -0.001(3) 0.004(3) -0.003(2)
N14 0.028(3) 0.042(3) 0.042(3) 0.002(2) -0.002(2) 0.002(2)
N15 0.023(3) 0.036(3) 0.056(4) 0.000(2) -0.005(3) 0.001(2)
N16 0.086(5) 0.045(4) 0.066(5) -0.015(3) 0.037(4) -0.008(4)
N17 0.051(4) 0.054(4) 0.103(6) 0.026(4) 0.017(4) 0.009(3)
N18 0.049(4) 0.062(4) 0.045(4) 0.004(3) 0.007(3) -0.002(3)
C1 0.029(3) 0.042(4) 0.038(4) -0.002(3) -0.001(3) 0.006(3)
C2 0.050(4) 0.045(4) 0.057(5) -0.010(4) -0.012(4) 0.020(4)
C3 0.034(4) 0.051(4) 0.052(5) -0.011(4) -0.008(3) 0.014(3)
C4 0.034(3) 0.033(3) 0.046(4) -0.007(3) -0.001(3) 0.002(3)
C5 0.049(5) 0.037(4) 0.112(9) -0.016(4) -0.021(5) 0.010(3)
C6 0.101(10) 0.052(7) 0.37(3) -0.103(12) -0.105(14) 0.041(7)
C7 0.102(9) 0.054(6) 0.203(16) -0.054(8) -0.073(10) 0.021(6)
C8 0.047(5) 0.045(5) 0.082(6) -0.008(4) -0.013(4) -0.003(4)
C9 0.037(4) 0.035(3) 0.041(4) -0.001(3) 0.008(3) -0.007(3)
C10 0.036(4) 0.043(4) 0.087(6) -0.008(4) 0.012(4) -0.007(3)
C11 0.037(4) 0.056(5) 0.078(6) -0.014(4) 0.010(4) -0.008(4)
C12 0.040(4) 0.032(3) 0.044(4) -0.002(3) 0.011(3) -0.004(3)
C13 0.053(5) 0.037(4) 0.103(8) 0.003(4) 0.005(5) -0.013(4)
C14 0.088(8) 0.039(5) 0.155(12) 0.022(6) -0.022(8) -0.014(5)
C15 0.098(10) 0.046(6) 0.35(3) 0.071(11) -0.074(14) -0.010(6)
C16 0.051(5) 0.040(4) 0.075(6) 0.011(4) -0.010(4) -0.003(4)
C17 0.112(11) 0.33(3) 0.068(9) -0.102(13) -0.059(8) 0.167(16)
C18 0.101(10) 0.24(2) 0.031(5) 0.020(8) 0.007(6) 0.126(13)
C19 0.060(6) 0.091(7) 0.051(5) 0.003(5) 0.017(4) 0.050(5)
C20 0.046(8) 0.35(4) 0.27(3) 0.19(3) -0.016(12) -0.017(14)
C21 0.074(7) 0.097(8) 0.091(8) -0.039(7) -0.015(6) 0.004(6)
C22 0.29(3) 0.100(12) 0.096(12) -0.038(9) 0.059(16) -0.060(13)
C23 0.33(4) 0.077(12) 0.23(3) -0.011(13) -0.07(3) 0.024(15)
C24 0.133(13) 0.130(13) 0.127(12) -0.063(10) 0.019(10) -0.006(10)
C25 0.064(5) 0.025(3) 0.074(5) -0.005(3) 0.039(4) 0.002(3)
C26 0.065(6) 0.045(5) 0.108(8) -0.010(5) 0.030(6) 0.021(4)
C27 0.041(4) 0.057(5) 0.116(9) 0.007(5) 0.026(5) 0.019(4)
C28 0.053(4) 0.038(4) 0.059(5) -0.012(3) 0.025(4) -0.009(3)
C29 0.103(8) 0.078(6) 0.052(5) -0.029(5) 0.017(5) -0.029(6)
C30 0.22(2) 0.070(8) 0.094(10) -0.030(8) 0.048(12) -0.037(10)
C31 0.205(17) 0.070(8) 0.136(13) -0.058(9) 0.102(13) -0.060(10)
C32 0.145(11) 0.040(5) 0.100(8) -0.026(5) 0.063(8) -0.010(5)
C33 0.034(3) 0.035(3) 0.053(4) -0.006(3) 0.011(3) -0.003(3)
C34 0.050(4) 0.044(4) 0.058(5) -0.001(4) 0.008(4) -0.015(4)
C35 0.041(4) 0.048(4) 0.067(5) -0.015(4) 0.018(4) -0.013(3)
C36 0.045(4) 0.045(4) 0.058(5) 0.006(3) 0.020(4) 0.008(3)
C37 0.075(8) 0.054(6) 0.25(2) 0.062(10) 0.017(10) 0.000(6)
C38 0.118(16) 0.132(17) 0.74(8) 0.27(3) -0.01(3) 0.006(13)
C39 0.081(9) 0.110(12) 0.192(19) 0.092(12) 0.018(11) 0.000(7)
C40 0.073(7) 0.089(8) 0.112(9) 0.067(7) 0.024(6) 0.025(6)
C41 0.039(4) 0.044(4) 0.041(4) -0.001(3) 0.000(3) -0.001(3)
C42 0.057(5) 0.050(4) 0.043(4) 0.004(3) -0.006(4) -0.009(4)
C43 0.039(4) 0.040(4) 0.060(5) -0.005(3) -0.007(4) 0.002(3)
C44 0.036(4) 0.044(4) 0.043(4) -0.005(3) 0.006(3) -0.002(3)
C45 0.068(6) 0.097(8) 0.053(5) 0.004(5) 0.012(5) -0.017(5)
C46 0.102(9) 0.119(10) 0.082(8) 0.023(7) 0.038(7) -0.029(8)
C47 0.061(6) 0.116(9) 0.078(7) 0.025(7) 0.021(5) -0.028(6)
C48 0.049(5) 0.086(7) 0.064(6) 0.004(5) 0.024(4) -0.012(4)
C49 0.76(7) 0.74(7) 0.31(5) -0.32(4) 0.41(5) -0.556
C50 0.24(2) 0.125(14) 0.157(17) 0.011(12) 0.119(17) 0.023(15)
F1 0.165(9) 0.170(9) 0.122(7) 0.055(7) -0.003(7) 0.044(7)
F2 0.252(13) 0.101(6) 0.327(16) -0.082(8) 0.231(13) -0.079(7)
F3 0.067(4) 0.086(4) 0.151(7) 0.009(4) 0.008(4) 0.023(3)
B1 0.031(4) 0.054(5) 0.047(5) -0.015(4) -0.007(3) 0.005(3)
B2 0.027(4) 0.040(4) 0.073(6) 0.003(4) 0.005(4) 0.002(3)
P2 0.093(6) 0.286(15) 0.113(7) -0.120(9) 0.014(5) -0.041(7)
F5 0.19(2) 0.41(4) 0.057(10) 0.012(16) 0.000(12) -0.18(3)
F4 1.00(12) 0.31(4) 0.18(3) 0.13(3) 0.35(5) 0.42(6)
F9 0.38(3) 0.093(11) 0.069(10) -0.015(8) 0.007(15) -0.029(17)
F8 0.029(8) 0.59(6) 0.87(9) -0.67(7) -0.08(2) 0.042(17)
F7 0.63(6) 0.19(2) 0.28(3) 0.18(2) 0.37(4) 0.23(3)
F6 0.58(6) 0.21(2) 0.083(13) -0.062(14) 0.03(2) -0.25(4)

loop_
_atom_type_symbol
_atom_type_description
_atom_type_scat_dispersion_real
_atom_type_scat_dispersion_imag
_atom_type_scat_source
C C 0.0033 0.0016 'International Tables Vol C Tables 4.2.6.8 and 6.1.1.4'
H H 0.0000 0.0000 'International Tables Vol C Tables 4.2.6.8 and 6.1.1.4'
B B 0.0013 0.0007 'International Tables Vol C Tables 4.2.6.8 and 6.1.1.4'
N N 0.0061 0.0033 'International Tables Vol C Tables 4.2.6.8 and 6.1.1.4'
O O 0.0106 0.0060 'International Tables Vol C Tables 4.2.6.8 and 6.1.1.4'
F F 0.0171 0.0103 'International Tables Vol C Tables 4.2.6.8 and 6.1.1.4'
P P 0.1023 0.0942 'International Tables Vol C Tables 4.2.6.8 and 6.1.1.4'
Nd Nd -0.1943 3.0179 'International Tables Vol C Tables 4.2.6.8 and 6.1.1.4'
Cl Cl 0.1484 0.1585 'International Tables Vol C Tables 4.2.6.8 and 6.1.1.4'

loop_
_geom_angle_atom_site_label_1
_geom_angle_atom_site_label_2
_geom_angle_atom_site_label_3
_geom_angle
_geom_angle_site_symmetry_1
_geom_angle_site_symmetry_3
_geom_angle_publ_flag
O6 Nd1 O4 135.11(16) . . ?
O6 Nd1 O1 73.04(17) . . ?
O4 Nd1 O1 148.26(18) . . ?
O6 Nd1 O2 69.16(17) . . ?
O4 Nd1 O2 73.29(19) . . ?
O1 Nd1 O2 138.44(18) . . ?
O6 Nd1 N14 62.33(18) . . ?
O4 Nd1 N14 125.32(19) . . ?
O1 Nd1 N14 77.07(16) . . ?
O2 Nd1 N14 70.61(17) . . ?
O6 Nd1 O5 138.11(17) . . ?
O4 Nd1 O5 77.91(18) . . ?
O1 Nd1 O5 70.39(16) . . ?
O2 Nd1 O5 150.95(18) . . ?
N14 Nd1 O5 125.94(17) . . ?
O6 Nd1 N10 120.74(18) . . ?
O4 Nd1 N10 60.57(19) . . ?
O1 Nd1 N10 123.90(16) . . ?
O2 Nd1 N10 65.82(17) . . ?
N14 Nd1 N10 67.7(2) . . ?
O5 Nd1 N10 96.66(18) . . ?
O6 Nd1 N1 77.08(16) . . ?
O4 Nd1 N1 105.08(18) . . ?
O1 Nd1 N1 61.70(15) . . ?
O2 Nd1 N1 123.29(16) . . ?
N14 Nd1 N1 128.92(18) . . ?
O5 Nd1 N1 68.06(16) . . ?
N10 Nd1 N1 161.84(19) . . ?
O6 Nd1 N12 121.11(18) . . ?
O4 Nd1 N12 99.05(18) . . ?
O1 Nd1 N12 66.25(16) . . ?
O2 Nd1 N12 121.39(16) . . ?
N14 Nd1 N12 68.33(19) . . ?
O5 Nd1 N12 59.48(17) . . ?
N10 Nd1 N12 60.82(17) . . ?
N1 Nd1 N12 114.90(17) . . ?
O6 Nd1 N3 71.40(16) . . ?
O4 Nd1 N3 69.08(17) . . ?
O1 Nd1 N3 121.81(16) . . ?
O2 Nd1 N3 60.30(16) . . ?
N14 Nd1 N3 121.38(18) . . ?
O5 Nd1 N3 112.39(17) . . ?
N10 Nd1 N3 113.68(17) . . ?
N1 Nd1 N3 66.43(18) . . ?
N12 Nd1 N3 167.48(19) . . ?
F3 P1 F3 91.0(5) 2_754 . ?
F3 P1 F1 89.3(5) 2_754 . ?
F3 P1 F1 91.7(5) . . ?
F3 P1 F1 91.7(5) 2_754 2_754 ?
F3 P1 F1 89.3(5) . 2_754 ?
F1 P1 F1 178.6(9) . 2_754 ?
F3 P1 F2 91.3(5) 2_754 2_754 ?
F3 P1 F2 175.0(7) . 2_754 ?
F1 P1 F2 92.7(7) . 2_754 ?
F1 P1 F2 86.3(7) 2_754 2_754 ?
F3 P1 F2 175.0(7) 2_754 . ?
F3 P1 F2 91.3(5) . . ?
F1 P1 F2 86.3(7) . . ?
F1 P1 F2 92.7(7) 2_754 . ?
F2 P1 F2 86.8(8) 2_754 . ?
C49 Cl2 C49 66.2(14) 5_775 . ?
C4 O1 Nd1 125.2(4) . . ?
C12 O2 Nd1 127.0(4) . . ?
C28 O4 Nd1 120.7(5) . . ?
C36 O5 Nd1 122.6(5) . . ?
C44 O6 Nd1 122.9(4) . . ?
N2 N1 C1 105.4(5) . . ?
N2 N1 Nd1 136.7(4) . . ?
C1 N1 Nd1 117.6(4) . . ?
C3 N2 N1 110.1(6) . . ?
C3 N2 B1 125.3(6) . . ?
N1 N2 B1 124.5(5) . . ?
C9 N3 N4 106.8(5) . . ?
C9 N3 Nd1 118.2(4) . . ?
N4 N3 Nd1 133.9(4) . . ?
C11 N4 N3 109.3(6) . . ?
C11 N4 B1 126.1(7) . . ?
N3 N4 B1 124.1(6) . . ?
N6 N5 C17 102.7(13) . . ?
N5 N6 C19 113.1(9) . . ?
N5 N6 B1 117.5(9) . . ?
C19 N6 B1 129.3(7) . . ?
C4 N7 C8 118.5(6) . . ?
C4 N7 C5 127.8(6) . . ?
C8 N7 C5 113.6(6) . . ?
C12 N8 C16 120.0(6) . . ?
C12 N8 C13 128.2(7) . . ?
C16 N8 C13 111.8(6) . . ?
C20 N9 C24 126.2(16) . . ?
C20 N9 C21 127.9(15) . . ?
C24 N9 C21 105.9(9) . . ?
C25 N10 N11 108.2(6) . . ?
C25 N10 Nd1 119.2(5) . . ?
N11 N10 Nd1 131.9(4) . . ?
C27 N11 N10 107.9(7) . . ?
C27 N11 B2 133.2(7) . . ?
N10 N11 B2 118.6(6) . . ?
N13 N12 C33 107.4(5) . . ?
N13 N12 Nd1 131.7(4) . . ?
C33 N12 Nd1 121.0(4) . . ?
N12 N13 C35 109.9(6) . . ?
N12 N13 B2 118.5(6) . . ?
C35 N13 B2 130.7(6) . . ?
C41 N14 N15 107.4(6) . . ?
C41 N14 Nd1 120.1(4) . . ?
N15 N14 Nd1 132.5(5) . . ?
N14 N15 C43 108.4(7) . . ?
N14 N15 B2 120.6(6) . . ?
C43 N15 B2 130.7(7) . . ?
C28 N16 C32 126.9(9) . . ?
C28 N16 C29 119.6(8) . . ?
C32 N16 C29 113.3(8) . . ?
C36 N17 C37 129.4(9) . . ?
C36 N17 C40 120.2(8) . . ?
C37 N17 C40 110.3(8) . . ?
C44 N18 C48 119.7(7) . . ?
C44 N18 C45 126.6(7) . . ?
C48 N18 C45 113.3(7) . . ?
N1 C1 C2 110.1(6) . . ?
N1 C1 C4 114.6(5) . . ?
C2 C1 C4 135.3(7) . . ?
C3 C2 C1 105.3(6) . . ?
N2 C3 C2 109.0(6) . . ?
O1 C4 N7 121.0(6) . . ?
O1 C4 C1 119.4(6) . . ?
N7 C4 C1 119.6(6) . . ?
N7 C5 C6 100.1(7) . . ?
C7 C6 C5 113.1(9) . . ?
C6 C7 C8 109.2(9) . . ?
N7 C8 C7 102.5(7) . . ?
N3 C9 C10 109.1(6) . . ?
N3 C9 C12 115.6(6) . . ?
C10 C9 C12 135.3(7) . . ?
C11 C10 C9 104.5(7) . . ?
N4 C11 C10 110.3(7) . . ?
O2 C12 N8 120.1(7) . . ?
O2 C12 C9 118.1(6) . . ?
N8 C12 C9 121.7(6) . . ?
N8 C13 C14 104.1(7) . . ?
C15 C14 C13 108.5(8) . . ?
C14 C15 C16 112.6(9) . . ?
N8 C16 C15 102.7(7) . . ?
C18 C17 N5 111.2(11) . . ?
C18 C17 C20 115(2) . . ?
N5 C17 C20 134(2) . . ?
C17 C18 C19 111.4(15) . . ?
N6 C19 C18 101.4(12) . . ?
N9 C20 C17 116(2) . . ?
N9 C20 O3 122.5(18) . . ?
C17 C20 O3 120(2) . . ?
C22 C21 N9 97.3(11) . . ?
C23 C22 C21 118.4(15) . . ?
C24 C23 C22 101(2) . . ?
C23 C24 N9 113.9(18) . . ?
N10 C25 C26 109.6(8) . . ?
N10 C25 C28 113.0(6) . . ?
C26 C25 C28 137.4(7) . . ?
C27 C26 C25 103.3(7) . . ?
N11 C27 C26 111.0(8) . . ?
O4 C28 N16 119.7(8) . . ?
O4 C28 C25 118.2(6) . . ?
N16 C28 C25 122.0(7) . . ?
N16 C29 C30 102.5(11) . . ?
C29 C30 C31 103.9(11) . . ?
C30 C31 C32 104.8(11) . . ?
N16 C32 C31 101.7(12) . . ?
N12 C33 C34 109.6(6) . . ?
N12 C33 C36 113.3(6) . . ?
C34 C33 C36 136.9(7) . . ?
C35 C34 C33 105.2(7) . . ?
C34 C35 N13 107.8(7) . . ?
O5 C36 N17 122.5(8) . . ?
O5 C36 C33 117.7(6) . . ?
N17 C36 C33 119.8(7) . . ?
N17 C37 C38 104.0(14) . . ?
C39 C38 C37 108.8(19) . . ?
C38 C39 C40 105.8(13) . . ?
C39 C40 N17 104.4(10) . . ?
N14 C41 C42 110.2(7) . . ?
N14 C41 C44 113.6(6) . . ?
C42 C41 C44 136.1(7) . . ?
C43 C42 C41 103.6(8) . . ?
C42 C43 N15 110.3(7) . . ?
O6 C44 N18 121.0(6) . . ?
O6 C44 C41 118.2(7) . . ?
N18 C44 C41 120.8(7) . . ?
N18 C45 C46 100.3(8) . . ?
C47 C46 C45 101.9(9) . . ?
C48 C47 C46 104.0(9) . . ?
N18 C48 C47 102.4(7) . . ?
Cl2 C49 Cl1 121.8(15) 5_775 . ?
Cl2 C49 Cl2 113.8(14) 5_775 . ?
Cl1 C49 Cl2 124.0(17) . . ?
Cl2 C49 C49 60.9(17) 5_775 5_775 ?
Cl1 C49 C49 173(6) . 5_775 ?
Cl2 C49 C49 52.9(10) . 5_775 ?
Cl5 C50 Cl4 116.1(13) . . ?
Cl5 C50 Cl3 103.1(13) . . ?
Cl4 C50 Cl3 111.2(13) . . ?
N4 B1 N2 111.8(6) . . ?
N4 B1 N6 110.3(6) . . ?
N2 B1 N6 109.5(7) . . ?
N15 B2 N11 109.6(6) . . ?
N15 B2 N13 109.0(6) . . ?
N11 B2 N13 105.8(7) . . ?
F5 P2 F9 97.5(18) . . ?
F5 P2 F6 88.7(9) . . ?
F9 P2 F6 172.8(17) . . ?
F5 P2 F8 163.7(16) . . ?
F9 P2 F8 77.6(12) . . ?
F6 P2 F8 95.4(14) . . ?
F5 P2 F4 85.7(11) . . ?
F9 P2 F4 91.1(12) . . ?
F6 P2 F4 85.8(13) . . ?
F8 P2 F4 79.0(11) . . ?
F5 P2 F7 116.1(18) . . ?
F9 P2 F7 97.4(16) . . ?
F6 P2 F7 83.0(14) . . ?
F8 P2 F7 80.1(12) . . ?
F4 P2 F7 155.1(14) . . ?

loop_
_geom_bond_atom_site_label_1
_geom_bond_atom_site_label_2
_geom_bond_distance
_geom_bond_site_symmetry_2
_geom_bond_publ_flag
Nd1 O6 2.512(5) . ?
Nd1 O4 2.518(5) . ?
Nd1 O1 2.526(5) . ?
Nd1 O2 2.553(5) . ?
Nd1 N14 2.588(6) . ?
Nd1 O5 2.602(5) . ?
Nd1 N10 2.621(6) . ?
Nd1 N1 2.680(5) . ?
Nd1 N12 2.691(5) . ?
Nd1 N3 2.735(5) . ?
P1 F3 1.564(6) 2_754 ?
P1 F3 1.564(6) . ?
P1 F1 1.574(10) . ?
P1 F1 1.574(10) 2_754 ?
P1 F2 1.594(8) 2_754 ?
P1 F2 1.594(8) . ?
Cl1 C49 1.737(18) . ?
Cl2 C49 1.61(3) 5_775 ?
Cl2 C49 1.763(18) . ?
Cl3 C50 1.84(2) . ?
Cl4 C50 1.67(2) . ?
Cl5 C50 1.621(19) . ?
O1 C4 1.237(8) . ?
O2 C12 1.245(8) . ?
O3 C20 1.54(3) . ?
O4 C28 1.256(9) . ?
O5 C36 1.255(9) . ?
O6 C44 1.240(9) . ?
N1 N2 1.354(7) . ?
N1 C1 1.370(9) . ?
N2 C3 1.351(9) . ?
N2 B1 1.534(10) . ?
N3 C9 1.327(9) . ?
N3 N4 1.365(8) . ?
N4 C11 1.324(10) . ?
N4 B1 1.527(11) . ?
N5 N6 1.335(10) . ?
N5 C17 1.44(3) . ?
N6 C19 1.386(14) . ?
N6 B1 1.556(13) . ?
N7 C4 1.338(9) . ?
N7 C8 1.480(9) . ?
N7 C5 1.494(10) . ?
N8 C12 1.329(8) . ?
N8 C16 1.468(10) . ?
N8 C13 1.475(9) . ?
N9 C20 1.11(3) . ?
N9 C24 1.495(17) . ?
N9 C21 1.627(17) . ?
N10 C25 1.338(9) . ?
N10 N11 1.368(8) . ?
N11 C27 1.344(10) . ?
N11 B2 1.548(11) . ?
N12 N13 1.331(8) . ?
N12 C33 1.334(9) . ?
N13 C35 1.377(10) . ?
N13 B2 1.564(10) . ?
N14 C41 1.338(10) . ?
N14 N15 1.350(8) . ?
N15 C43 1.362(11) . ?
N15 B2 1.525(12) . ?
N16 C28 1.344(10) . ?
N16 C32 1.467(13) . ?
N16 C29 1.501(13) . ?
N17 C36 1.302(10) . ?
N17 C37 1.459(13) . ?
N17 C40 1.494(13) . ?
N18 C44 1.331(10) . ?
N18 C48 1.485(10) . ?
N18 C45 1.496(11) . ?
C1 C2 1.387(9) . ?
C1 C4 1.490(9) . ?
C2 C3 1.360(11) . ?
C5 C6 1.526(13) . ?
C6 C7 1.366(16) . ?
C7 C8 1.526(14) . ?
C9 C10 1.422(10) . ?
C9 C12 1.492(10) . ?
C10 C11 1.342(12) . ?
C13 C14 1.517(13) . ?
C14 C15 1.374(15) . ?
C15 C16 1.502(13) . ?
C17 C18 1.22(3) . ?
C17 C20 1.531(18) . ?
C18 C19 1.439(15) . ?
C21 C22 1.539(17) . ?
C22 C23 1.46(3) . ?
C23 C24 1.44(2) . ?
C25 C26 1.426(12) . ?
C25 C28 1.459(12) . ?
C26 C27 1.380(14) . ?
C29 C30 1.527(16) . ?
C30 C31 1.52(2) . ?
C31 C32 1.534(17) . ?
C33 C34 1.412(10) . ?
C33 C36 1.496(10) . ?
C34 C35 1.355(12) . ?
C37 C38 1.46(2) . ?
C38 C39 1.46(4) . ?
C39 C40 1.488(14) . ?
C41 C42 1.417(10) . ?
C41 C44 1.495(10) . ?
C42 C43 1.358(13) . ?
C45 C46 1.591(14) . ?
C46 C47 1.528(16) . ?
C47 C48 1.523(13) . ?
C49 Cl2 1.61(3) 5_775 ?
C49 C49 1.85(5) 5_775 ?
P2 F5 1.48(2) . ?
P2 F9 1.56(2) . ?
P2 F6 1.61(3) . ?
P2 F8 1.652(18) . ?
P2 F4 1.74(2) . ?
P2 F7 1.78(3) . ?
